data_4318834
loop_
_publ_author_name
'Michael Roitzsch'
'Irene B. Rother'
'Michael Willermann'
'Andrea Erxleben'
'Burkhard Costisella'
'Bernhard Lippert'

_publ_contact_author_address
; Universitaet Dortmund
   Fachbereich Chemie, ACIII
   Otto-Hahn-Str. 6
   D-44221 Dortmund
   Germany
;
_publ_contact_author_email lippert@pop.uni-dortmund.de
_publ_contact_author_fax +49(0)231-7553797
_publ_contact_author_name 'Prof. Dr. B. Lippert'
_publ_contact_author_phone +49(0)231-7553840
_publ_section_title
;
 Association Patterns of Platinated Purine Nucleobases in Metal-Modified
 Pairs and Triples
;
_journal_name_full 'Inorganic Chemistry'
_journal_page_first 5946
_journal_page_last 5953
_journal_paper_doi 10.1021/ic020403v
_journal_volume 41
_journal_year 2002
_chemical_formula_sum 'C13 H26 Cl2 N12 O11 Pt'
_chemical_formula_weight 792.45
_chemical_name_systematic
;
  ?
;
_space_group_IT_number 15
_symmetry_cell_setting monoclinic
_symmetry_space_group_name_Hall '-C 2yc'
_symmetry_space_group_name_H-M 'C 1 2/c 1'
_atom_sites_solution_hydrogens geom
_atom_sites_solution_primary Patterson
_atom_sites_solution_secondary difmap
_audit_creation_method SHELXL-97
_cell_angle_alpha 90.00
_cell_angle_beta 98.78(3)
_cell_angle_gamma 90.00
_cell_formula_units_Z 8
_cell_length_a 47.399(10)
_cell_length_b 8.0800(16)
_cell_length_c 13.853(3)
_cell_measurement_reflns_used 10760
_cell_measurement_temperature 293(2)
_cell_measurement_theta_max 27.89
_cell_measurement_theta_min 2.84
_cell_volume 5243.3(19)
_computing_cell_refinement 'Denzo, Scalepack (Z. Otwinowski, W. Minor, 1997)'
_computing_data_collection 'KappaCCD (Nonius BV, The Netherlands)'
_computing_data_reduction 'Denzo, Scalepack (Z. Otwinowski, W. Minor, 1997)'
_computing_molecular_graphics 'Siemens SHELXTL PLUS'
_computing_publication_material SHELXL-93
_computing_structure_refinement SHELXL-97
_computing_structure_solution 'Siemens SHELXTL Ver. 5.01, (Sheldrick, 1993)'
_diffrn_ambient_temperature 293(2)
_diffrn_measured_fraction_theta_full 0.977
_diffrn_measured_fraction_theta_max 0.977
_diffrn_measurement_device 'Nonius KappaCCD'
_diffrn_measurement_method profile-fitted
_diffrn_radiation_monochromator graphite
_diffrn_radiation_source 'fine-focus sealed tube'
_diffrn_radiation_type MoK\a
_diffrn_radiation_wavelength 0.71073
_diffrn_reflns_av_R_equivalents 0.0324
_diffrn_reflns_av_sigmaI/netI 0.0882
_diffrn_reflns_limit_h_max 61
_diffrn_reflns_limit_h_min -62
_diffrn_reflns_limit_k_max 10
_diffrn_reflns_limit_k_min 0
_diffrn_reflns_limit_l_max 18
_diffrn_reflns_limit_l_min -18
_diffrn_reflns_number 10760
_diffrn_reflns_theta_full 27.89
_diffrn_reflns_theta_max 27.89
_diffrn_reflns_theta_min 2.84
_exptl_absorpt_coefficient_mu 5.632
_exptl_absorpt_correction_type Scalepack
_exptl_crystal_density_diffrn 2.008
_exptl_crystal_density_method 'not measured'
_exptl_crystal_F_000 3104
_refine_diff_density_max 1.284
_refine_diff_density_min -0.788
_refine_diff_density_rms 0.105
_refine_ls_extinction_coef 0.000091(14)
_refine_ls_extinction_expression Fc^*^=kFc[1+0.001xFc^2^\l^3^/sin(2\q)]^-1/4^
_refine_ls_extinction_method SHELXL
_refine_ls_goodness_of_fit_ref 0.855
_refine_ls_hydrogen_treatment mixed
_refine_ls_matrix_type full
_refine_ls_number_parameters 378
_refine_ls_number_reflns 6122
_refine_ls_number_restraints 0
_refine_ls_restrained_S_all 0.855
_refine_ls_R_factor_all 0.0540
_refine_ls_R_factor_gt 0.0289
_refine_ls_shift/su_max 0.244
_refine_ls_shift/su_mean 0.002
_refine_ls_structure_factor_coef Fsqd
_refine_ls_weighting_details 'calc w=1/[\s^2^(Fo^2^)+(0.0087P)^2^+0.0000P] where P=(Fo^2^+2Fc^2^)/3'
_refine_ls_weighting_scheme calc
_refine_ls_wR_factor_gt 0.0494
_refine_ls_wR_factor_ref 0.0510
_reflns_number_gt 3994
_reflns_number_total 6122
_reflns_threshold_expression >2sigma(I)
_cod_data_source_file ic020403v_2.cif
_cod_data_source_block 1b
_cod_depositor_comments
;
The following automatic conversions were performed:
data name '_publ_contact_author_mail' replaced with
'_publ_contact_author_email' as specified in the replacement file
'/home/antanas/src/cod-tools/trunk/data/replacement-values/replacement_tags.lst'.

Automatic conversion script
Id: cif_correct_tags 4998 2017-03-02 13:24:31Z antanas 
;
_cod_original_cell_volume 5243.3(18)
_cod_database_code 4318834

loop_
_symmetry_equiv_pos_as_xyz
'x, y, z'
'-x, y, -z+1/2'
'x+1/2, y+1/2, z'
'-x+1/2, y+1/2, -z+1/2'
'-x, -y, -z'
'x, -y, z-1/2'
'-x+1/2, -y+1/2, -z'
'x+1/2, -y+1/2, z-1/2'

loop_
_atom_site_label
_atom_site_type_symbol
_atom_site_fract_x
_atom_site_fract_y
_atom_site_fract_z
_atom_site_U_iso_or_equiv
_atom_site_adp_type
_atom_site_occupancy
_atom_site_symmetry_multiplicity
_atom_site_calc_flag
_atom_site_refinement_flags
_atom_site_disorder_assembly
_atom_site_disorder_group
Pt1 Pt 0.616986(3) 0.328029(17) 0.294715(11) 0.02965(7) Uani 1 1 d . . .
N1 N 0.63024(8) 0.1027(4) 0.3497(3) 0.0481(10) Uani 1 1 d . . .
H1A H 0.6329 0.0355 0.3010 0.087(7) Uiso 1 1 calc R . .
H1B H 0.6171 0.0600 0.3818 0.087(7) Uiso 1 1 calc R . .
H1C H 0.6466 0.1141 0.3904 0.087(7) Uiso 1 1 calc R . .
N2 N 0.60588(7) 0.5616(4) 0.2447(2) 0.0415(9) Uani 1 1 d . . .
H2A H 0.6215 0.6173 0.2362 0.087(7) Uiso 1 1 calc R . .
H2B H 0.5971 0.6142 0.2880 0.087(7) Uiso 1 1 calc R . .
H2C H 0.5942 0.5548 0.1880 0.087(7) Uiso 1 1 calc R . .
N1A N 0.58541(6) 0.3296(4) 0.3766(2) 0.0309(7) Uani 1 1 d . . .
C2A C 0.59207(9) 0.3359(5) 0.4759(3) 0.0373(10) Uani 1 1 d . . .
H2A1 H 0.6114 0.3434 0.5005 0.030(7) Uiso 1 1 calc R . .
N3A N 0.57470(7) 0.3329(4) 0.5414(2) 0.0343(8) Uani 1 1 d . . .
C4A C 0.54701(8) 0.3211(4) 0.4989(3) 0.0297(9) Uani 1 1 d . . .
C5A C 0.53704(8) 0.3189(4) 0.4003(3) 0.0296(9) Uani 1 1 d . . .
C6A C 0.55700(8) 0.3213(4) 0.3359(3) 0.0280(8) Uani 1 1 d . . .
N6A N 0.54958(7) 0.3128(4) 0.2392(2) 0.0372(8) Uani 1 1 d . . .
H6A1 H 0.5625 0.3125 0.2020 0.055(10) Uiso 1 1 calc R . .
H6A2 H 0.5318 0.3076 0.2142 0.055(10) Uiso 1 1 calc R . .
N7A N 0.50771(7) 0.3063(4) 0.3835(2) 0.0377(8) Uani 1 1 d . . .
C8A C 0.50132(9) 0.2980(5) 0.4724(3) 0.0418(11) Uani 1 1 d . . .
H8A H 0.4827 0.2867 0.4847 0.030(7) Uiso 1 1 calc R . .
N9A N 0.52405(7) 0.3073(4) 0.5451(2) 0.0347(8) Uani 1 1 d . . .
C10A C 0.52370(10) 0.2775(5) 0.6493(3) 0.0460(12) Uani 1 1 d . . .
H10A H 0.5051 0.3063 0.6655 0.069(10) Uiso 1 1 calc R . .
H10B H 0.5379 0.3469 0.6878 0.069(10) Uiso 1 1 calc R . .
C11A C 0.53005(13) 0.0976(6) 0.6737(3) 0.0824(19) Uani 1 1 d . . .
H11A H 0.5159 0.0291 0.6359 0.111(12) Uiso 1 1 calc R . .
H11B H 0.5297 0.0795 0.7420 0.111(12) Uiso 1 1 calc R . .
H11C H 0.5486 0.0699 0.6587 0.111(12) Uiso 1 1 calc R . .
N1G N 0.72369(8) 0.2641(4) 0.3024(3) 0.0456(9) Uani 1 1 d . . .
H1G H 0.7364 0.2477 0.3528 0.064(16) Uiso 1 1 calc R . .
C2G C 0.73332(10) 0.2812(5) 0.2152(3) 0.0465(12) Uani 1 1 d . . .
N2G N 0.76123(8) 0.2727(5) 0.2152(3) 0.0767(14) Uani 1 1 d . . .
H2G1 H 0.7680 0.2811 0.1612 0.046(9) Uiso 1 1 calc R . .
H2G2 H 0.7726 0.2587 0.2692 0.046(9) Uiso 1 1 calc R . .
N3G N 0.71574(7) 0.3029(4) 0.1313(2) 0.0421(9) Uani 1 1 d . . .
C4G C 0.68832(8) 0.3139(4) 0.1449(3) 0.0332(9) Uani 1 1 d . . .
C5G C 0.67706(8) 0.3054(4) 0.2301(3) 0.0312(9) Uani 1 1 d . . .
C6G C 0.69536(9) 0.2703(5) 0.3185(3) 0.0390(11) Uani 1 1 d . . .
O6G O 0.68901(6) 0.2432(4) 0.4000(2) 0.0521(8) Uani 1 1 d . . .
N7G N 0.64724(6) 0.3226(4) 0.2088(2) 0.0315(7) Uani 1 1 d . . .
C8G C 0.64214(8) 0.3392(4) 0.1132(3) 0.0323(9) Uani 1 1 d . . .
H8G H 0.6239 0.3522 0.0784 0.032(11) Uiso 1 1 calc R . .
N9G N 0.66555(7) 0.3356(4) 0.0707(2) 0.0331(8) Uani 1 1 d . . .
C10G C 0.66702(10) 0.3557(5) -0.0335(3) 0.0516(12) Uani 1 1 d . . .
H10C H 0.6553 0.2733 -0.0701 0.114(12) Uiso 1 1 calc R . .
H10D H 0.6864 0.3431 -0.0444 0.114(12) Uiso 1 1 calc R . .
H10E H 0.6603 0.4639 -0.0543 0.114(12) Uiso 1 1 calc R . .
Cl1 Cl 0.66066(3) -0.15036(14) 0.14648(9) 0.0557(3) Uani 1 1 d . . .
O1 O 0.6882(3) -0.0790(12) 0.1712(10) 0.060(4) Uiso 0.33 1 d P . .
O2 O 0.6589(3) -0.2833(15) 0.0730(9) 0.061(5) Uiso 0.33 1 d P . .
O3 O 0.6430(3) -0.0430(12) 0.0716(8) 0.059(3) Uiso 0.33 1 d P . .
O4 O 0.6649(4) -0.231(2) 0.2432(14) 0.151(7) Uiso 0.33 1 d P . .
O1A O 0.6332(3) -0.1118(15) 0.1794(11) 0.079(4) Uiso 0.33 1 d P . .
O2A O 0.6624(4) -0.320(2) 0.1440(14) 0.124(8) Uiso 0.33 1 d P . .
O3A O 0.6874(2) -0.0797(11) 0.1248(9) 0.046(3) Uiso 0.33 1 d P . .
O4A O 0.6656(4) -0.0461(18) 0.0710(11) 0.126(5) Uiso 0.33 1 d P . .
O1B O 0.6514(3) -0.1517(14) 0.2367(8) 0.069(3) Uiso 0.33 1 d P . .
O2B O 0.6569(2) -0.3137(15) 0.1054(11) 0.031(2) Uiso 0.33 1 d P . .
O3B O 0.6755(3) -0.0968(14) 0.2378(9) 0.086(4) Uiso 0.33 1 d P . .
O4B O 0.6349(3) -0.0495(15) 0.1260(12) 0.078(4) Uiso 0.33 1 d P . .
Cl2 Cl 0.57222(2) 0.80382(12) 0.44840(8) 0.0409(3) Uani 1 1 d . . .
O5 O 0.56292(11) 0.9665(4) 0.4368(3) 0.1232(18) Uani 1 1 d . . .
O6 O 0.59969(8) 0.7862(5) 0.4214(3) 0.0906(12) Uani 1 1 d . . .
O7 O 0.55362(8) 0.6995(4) 0.3844(2) 0.0800(11) Uani 1 1 d . . .
O8 O 0.57325(7) 0.7484(4) 0.5460(2) 0.0707(10) Uani 1 1 d . . .
O1W O 0.77151(6) 0.1546(4) 0.4318(2) 0.0656(9) Uani 1 1 d . . .
O2W O 0.77596(8) 0.4176(4) 0.0320(3) 0.0865(12) Uani 1 1 d . . .

loop_
_atom_site_aniso_label
_atom_site_aniso_U_11
_atom_site_aniso_U_22
_atom_site_aniso_U_33
_atom_site_aniso_U_23
_atom_site_aniso_U_13
_atom_site_aniso_U_12
Pt1 0.02588(10) 0.03345(9) 0.02976(9) -0.00078(8) 0.00474(6) -0.00036(9)
N1 0.051(3) 0.0348(19) 0.062(3) 0.0088(17) 0.019(2) 0.0056(17)
N2 0.045(2) 0.043(2) 0.035(2) 0.0009(16) 0.0039(17) 0.0053(17)
N1A 0.0224(19) 0.0460(19) 0.0229(17) -0.0024(16) -0.0011(14) 0.0004(17)
C2A 0.025(2) 0.046(2) 0.039(3) -0.008(2) 0.000(2) -0.001(2)
N3A 0.031(2) 0.0442(19) 0.0268(18) -0.0022(17) 0.0031(16) 0.0035(18)
C4A 0.031(2) 0.030(2) 0.028(2) -0.0010(19) 0.0043(19) 0.004(2)
C5A 0.027(2) 0.030(2) 0.031(2) -0.0001(19) 0.0053(18) -0.0016(19)
C6A 0.027(2) 0.030(2) 0.026(2) -0.0053(19) 0.0042(18) 0.0006(19)
N6A 0.026(2) 0.057(2) 0.0284(19) -0.0021(17) 0.0033(15) -0.0069(17)
N7A 0.027(2) 0.053(2) 0.034(2) -0.0014(17) 0.0064(16) -0.0024(17)
C8A 0.027(3) 0.058(3) 0.042(3) -0.002(2) 0.010(2) -0.004(2)
N9A 0.031(2) 0.048(2) 0.0266(18) -0.0030(16) 0.0085(16) -0.0032(17)
C10A 0.053(3) 0.052(3) 0.034(3) -0.003(2) 0.012(2) -0.005(2)
C11A 0.142(6) 0.058(3) 0.052(4) 0.007(3) 0.029(4) 0.000(3)
N1G 0.029(2) 0.074(3) 0.032(2) 0.0036(17) -0.001(2) 0.0041(18)
C2G 0.032(3) 0.067(3) 0.043(3) 0.001(2) 0.010(2) 0.001(2)
N2G 0.029(3) 0.158(4) 0.044(3) 0.012(3) 0.007(2) 0.010(3)
N3G 0.029(2) 0.059(2) 0.040(2) 0.0051(17) 0.0114(18) -0.0013(18)
C4G 0.030(3) 0.035(2) 0.036(2) -0.002(2) 0.007(2) -0.003(2)
C5G 0.027(2) 0.041(2) 0.026(2) 0.0007(18) 0.0053(18) 0.0032(19)
C6G 0.034(3) 0.042(2) 0.041(3) -0.002(2) 0.006(2) 0.0003(19)
O6G 0.040(2) 0.085(2) 0.0320(18) 0.0051(15) 0.0063(15) -0.0023(16)
N7G 0.027(2) 0.0408(18) 0.0265(18) -0.0010(16) 0.0031(15) -0.0010(16)
C8G 0.025(2) 0.039(2) 0.033(2) 0.002(2) 0.003(2) 0.000(2)
N9G 0.036(2) 0.0397(19) 0.0240(18) 0.0001(16) 0.0061(16) -0.0033(18)
C10G 0.050(3) 0.080(3) 0.025(2) 0.001(2) 0.008(2) 0.002(3)
Cl1 0.0583(9) 0.0464(7) 0.0636(9) -0.0094(6) 0.0132(7) -0.0059(6)
Cl2 0.0420(7) 0.0402(6) 0.0412(6) 0.0030(5) 0.0084(5) 0.0000(5)
O5 0.211(5) 0.048(2) 0.101(3) -0.004(2) -0.006(3) 0.048(3)
O6 0.052(3) 0.149(4) 0.076(3) 0.005(2) 0.024(2) -0.008(2)
O7 0.079(3) 0.080(2) 0.074(3) -0.009(2) -0.011(2) -0.024(2)
O8 0.065(3) 0.104(3) 0.045(2) 0.0138(18) 0.0167(18) 0.002(2)
O1W 0.049(2) 0.079(2) 0.061(2) -0.0019(18) -0.0132(17) 0.0149(18)
O2W 0.102(3) 0.091(3) 0.076(3) -0.012(2) 0.042(2) -0.002(2)

loop_
_atom_type_symbol
_atom_type_description
_atom_type_scat_dispersion_real
_atom_type_scat_dispersion_imag
_atom_type_scat_source
C C 0.0033 0.0016 'International Tables Vol C Tables 4.2.6.8 and 6.1.1.4'
H H 0.0000 0.0000 'International Tables Vol C Tables 4.2.6.8 and 6.1.1.4'
N N 0.0061 0.0033 'International Tables Vol C Tables 4.2.6.8 and 6.1.1.4'
O O 0.0106 0.0060 'International Tables Vol C Tables 4.2.6.8 and 6.1.1.4'
Cl Cl 0.1484 0.1585 'International Tables Vol C Tables 4.2.6.8 and 6.1.1.4'
Pt Pt -1.7033 8.3905 'International Tables Vol C Tables 4.2.6.8 and 6.1.1.4'

loop_
_geom_angle_atom_site_label_1
_geom_angle_atom_site_label_2
_geom_angle_atom_site_label_3
_geom_angle
_geom_angle_site_symmetry_1
_geom_angle_site_symmetry_3
_geom_angle_publ_flag
N7G Pt1 N1A 177.67(12) . . ?
N7G Pt1 N1 89.69(13) . . ?
N1A Pt1 N1 90.49(13) . . ?
N7G Pt1 N2 89.39(12) . . ?
N1A Pt1 N2 90.58(13) . . ?
N1 Pt1 N2 176.33(13) . . ?
C2A N1A C6A 118.4(3) . . ?
C2A N1A Pt1 119.4(2) . . ?
C6A N1A Pt1 122.2(2) . . ?
N3A C2A N1A 128.5(4) . . ?
C2A N3A C4A 111.6(3) . . ?
N9A C4A N3A 126.7(3) . . ?
N9A C4A C5A 106.9(3) . . ?
N3A C4A C5A 126.4(4) . . ?
C4A C5A N7A 110.7(3) . . ?
C4A C5A C6A 118.1(3) . . ?
N7A C5A C6A 131.1(3) . . ?
N6A C6A N1A 120.3(3) . . ?
N6A C6A C5A 122.7(3) . . ?
N1A C6A C5A 117.0(3) . . ?
C8A N7A C5A 102.5(3) . . ?
N7A C8A N9A 114.9(4) . . ?
C4A N9A C8A 105.0(3) . . ?
C4A N9A C10A 127.7(3) . . ?
C8A N9A C10A 126.4(4) . . ?
N9A C10A C11A 110.2(3) . . ?
C2G N1G C6G 126.8(4) . . ?
N2G C2G N3G 119.9(4) . . ?
N2G C2G N1G 117.7(4) . . ?
N3G C2G N1G 122.4(4) . . ?
C2G N3G C4G 112.0(4) . . ?
N3G C4G C5G 129.1(4) . . ?
N3G C4G N9G 124.4(4) . . ?
C5G C4G N9G 106.5(3) . . ?
C4G C5G N7G 109.1(3) . . ?
C4G C5G C6G 119.1(4) . . ?
N7G C5G C6G 131.6(4) . . ?
O6G C6G N1G 121.0(4) . . ?
O6G C6G C5G 128.7(4) . . ?
N1G C6G C5G 110.3(4) . . ?
C8G N7G C5G 104.2(3) . . ?
C8G N7G Pt1 123.9(3) . . ?
C5G N7G Pt1 131.9(2) . . ?
N7G C8G N9G 113.9(3) . . ?
C8G N9G C4G 106.4(3) . . ?
C8G N9G C10G 126.9(3) . . ?
C4G N9G C10G 126.7(3) . . ?
O2A Cl1 O1B 92.5(9) . . ?
O2A Cl1 O4A 124.6(10) . . ?
O1B Cl1 O4A 142.7(8) . . ?
O2A Cl1 O3B 107.7(9) . . ?
O1B Cl1 O3B 51.7(7) . . ?
O4A Cl1 O3B 111.7(8) . . ?
O2A Cl1 O1 110.9(9) . . ?
O1B Cl1 O1 101.0(7) . . ?
O4A Cl1 O1 71.4(8) . . ?
O3B Cl1 O1 49.4(6) . . ?
O2A Cl1 O2B 22.8(9) . . ?
O1B Cl1 O2B 108.2(7) . . ?
O4A Cl1 O2B 106.4(9) . . ?
O3B Cl1 O2B 130.4(8) . . ?
O1 Cl1 O2B 121.4(6) . . ?
O2A Cl1 O4B 127.0(9) . . ?
O1B Cl1 O4B 78.9(8) . . ?
O4A Cl1 O4B 75.4(9) . . ?
O3B Cl1 O4B 106.7(7) . . ?
O1 Cl1 O4B 122.1(7) . . ?
O2B Cl1 O4B 112.8(7) . . ?
O2A Cl1 O3A 109.2(9) . . ?
O1B Cl1 O3A 126.3(7) . . ?
O4A Cl1 O3A 50.1(7) . . ?
O3B Cl1 O3A 74.8(7) . . ?
O1 Cl1 O3A 25.6(6) . . ?
O2B Cl1 O3A 109.5(6) . . ?
O4B Cl1 O3A 117.9(7) . . ?
O2A Cl1 O2 41.6(8) . . ?
O1B Cl1 O2 128.6(7) . . ?
O4A Cl1 O2 85.4(8) . . ?
O3B Cl1 O2 143.9(7) . . ?
O1 Cl1 O2 114.6(7) . . ?
O2B Cl1 O2 21.0(6) . . ?
O4B Cl1 O2 108.3(7) . . ?
O3A Cl1 O2 95.9(7) . . ?
O2A Cl1 O1A 106.0(9) . . ?
O1B Cl1 O1A 46.2(6) . . ?
O4A Cl1 O1A 111.2(9) . . ?
O3B Cl1 O1A 90.0(8) . . ?
O1 Cl1 O1A 131.4(7) . . ?
O2B Cl1 O1A 104.8(6) . . ?
O4B Cl1 O1A 36.0(6) . . ?
O3A Cl1 O1A 144.5(6) . . ?
O2 Cl1 O1A 114.0(7) . . ?
O2A Cl1 O4 65.2(9) . . ?
O1B Cl1 O4 36.6(7) . . ?
O4A Cl1 O4 159.4(11) . . ?
O3B Cl1 O4 49.1(8) . . ?
O1 Cl1 O4 88.2(9) . . ?
O2B Cl1 O4 86.7(9) . . ?
O4B Cl1 O4 114.6(10) . . ?
O3A Cl1 O4 111.0(9) . . ?
O2 Cl1 O4 106.8(9) . . ?
O1A Cl1 O4 79.5(9) . . ?
O2A Cl1 O3 125.9(9) . . ?
O1B Cl1 O3 114.0(7) . . ?
O4A Cl1 O3 43.3(7) . . ?
O3B Cl1 O3 125.9(6) . . ?
O1 Cl1 O3 109.0(6) . . ?
O2B Cl1 O3 103.6(7) . . ?
O4B Cl1 O3 35.3(5) . . ?
O3A Cl1 O3 92.4(6) . . ?
O2 Cl1 O3 88.7(6) . . ?
O1A Cl1 O3 70.6(7) . . ?
O4 Cl1 O3 149.9(9) . . ?
O3A O1 O3B 146(2) . . ?
O3A O1 Cl1 81.1(17) . . ?
O3B O1 Cl1 65.2(9) . . ?
O3A O1 O4A 38.7(15) . . ?
O3B O1 O4A 109.5(13) . . ?
Cl1 O1 O4A 53.5(7) . . ?
O2B O2 O2A 22(2) . . ?
O2B O2 Cl1 76(2) . . ?
O2A O2 Cl1 63.8(12) . . ?
O4B O3 O4A 124.2(18) . . ?
O4B O3 Cl1 69.7(11) . . ?
O4A O3 Cl1 62.7(10) . . ?
O4B O3 O1A 17.7(10) . . ?
O4A O3 O1A 113.6(13) . . ?
Cl1 O3 O1A 54.0(5) . . ?
O1B O4 O3B 69.2(17) . . ?
O1B O4 Cl1 66.2(14) . . ?
O3B O4 Cl1 62.8(10) . . ?
O1B O4 O2A 107(2) . . ?
O3B O4 O2A 109.8(17) . . ?
Cl1 O4 O2A 54.1(10) . . ?
O4B O1A O1B 125.5(18) . . ?
O4B O1A Cl1 71.0(12) . . ?
O1B O1A Cl1 62.7(9) . . ?
O4B O1A O3 17.5(10) . . ?
O1B O1A O3 115.1(12) . . ?
Cl1 O1A O3 55.5(5) . . ?
O2B O2A O2 21(2) . . ?
O2B O2A Cl1 85(3) . . ?
O2 O2A Cl1 74.6(12) . . ?
O2B O2A O4 141(3) . . ?
O2 O2A O4 135.3(19) . . ?
Cl1 O2A O4 60.7(10) . . ?
O1 O3A O4A 122(2) . . ?
O1 O3A Cl1 73.4(16) . . ?
O4A O3A Cl1 61.8(9) . . ?
O1 O3A O3B 22.5(16) . . ?
O4A O3A O3B 101.8(11) . . ?
Cl1 O3A O3B 51.4(5) . . ?
O3 O4A O3A 139.6(18) . . ?
O3 O4A Cl1 74.1(11) . . ?
O3A O4A Cl1 68.1(9) . . ?
O3 O4A O1 121.4(15) . . ?
O3A O4A O1 19.3(8) . . ?
Cl1 O4A O1 55.1(7) . . ?
O3 O4A O4B 25.3(8) . . ?
O3A O4A O4B 114.8(13) . . ?
Cl1 O4A O4B 54.1(7) . . ?
O1 O4A O4B 96.2(10) . . ?
O4 O1B O1A 137(2) . . ?
O4 O1B O3B 67.2(16) . . ?
O1A O1B O3B 121.2(14) . . ?
O4 O1B Cl1 77.2(16) . . ?
O1A O1B Cl1 71.1(9) . . ?
O3B O1B Cl1 65.4(8) . . ?
O4 O1B O4B 128.2(18) . . ?
O1A O1B O4B 24.1(8) . . ?
O3B O1B O4B 97.3(10) . . ?
Cl1 O1B O4B 52.3(6) . . ?
O2 O2B O2A 137(4) . . ?
O2 O2B Cl1 83(2) . . ?
O2A O2B Cl1 72(3) . . ?
O1 O3B O4 115.1(16) . . ?
O1 O3B O1B 128.3(13) . . ?
O4 O3B O1B 43.7(10) . . ?
O1 O3B Cl1 65.4(8) . . ?
O4 O3B Cl1 68.0(11) . . ?
O1B O3B Cl1 62.9(8) . . ?
O1 O3B O3A 11.9(8) . . ?
O4 O3B O3A 108.8(13) . . ?
O1B O3B O3A 116.6(10) . . ?
Cl1 O3B O3A 53.8(5) . . ?
O3 O4B O1A 145(2) . . ?
O3 O4B Cl1 75.0(11) . . ?
O1A O4B Cl1 73.0(12) . . ?
O3 O4B O4A 30.6(10) . . ?
O1A O4B O4A 123.1(15) . . ?
Cl1 O4B O4A 50.5(6) . . ?
O3 O4B O1B 123.4(14) . . ?
O1A O4B O1B 30.4(11) . . ?
Cl1 O4B O1B 48.7(5) . . ?
O4A O4B O1B 95.5(9) . . ?
O5 Cl2 O6 110.7(3) . . ?
O5 Cl2 O8 111.9(2) . . ?
O6 Cl2 O8 108.7(2) . . ?
O5 Cl2 O7 109.4(2) . . ?
O6 Cl2 O7 106.4(2) . . ?
O8 Cl2 O7 109.5(2) . . ?

loop_
_geom_bond_atom_site_label_1
_geom_bond_atom_site_label_2
_geom_bond_distance
_geom_bond_site_symmetry_2
_geom_bond_publ_flag
Pt1 N7G 1.999(3) . ?
Pt1 N1A 2.012(3) . ?
Pt1 N1 2.035(3) . ?
Pt1 N2 2.052(3) . ?
N1A C2A 1.364(4) . ?
N1A C6A 1.380(4) . ?
C2A N3A 1.315(5) . ?
N3A C4A 1.357(5) . ?
C4A N9A 1.348(5) . ?
C4A C5A 1.376(5) . ?
C5A N7A 1.378(5) . ?
C5A C6A 1.396(5) . ?
C6A N6A 1.333(4) . ?
N7A C8A 1.314(5) . ?
C8A N9A 1.360(5) . ?
N9A C10A 1.466(5) . ?
C10A C11A 1.512(6) . ?
N1G C2G 1.362(5) . ?
N1G C6G 1.395(5) . ?
C2G N2G 1.325(5) . ?
C2G N3G 1.334(5) . ?
N3G C4G 1.345(5) . ?
C4G C5G 1.369(5) . ?
C4G N9G 1.383(5) . ?
C5G N7G 1.406(5) . ?
C5G C6G 1.417(5) . ?
C6G O6G 1.232(5) . ?
N7G C8G 1.317(4) . ?
C8G N9G 1.333(5) . ?
N9G C10G 1.464(5) . ?
Cl1 O2A 1.372(18) . ?
Cl1 O1B 1.387(11) . ?
Cl1 O4A 1.390(15) . ?
Cl1 O3B 1.417(12) . ?
Cl1 O1 1.419(11) . ?
Cl1 O2B 1.437(11) . ?
Cl1 O4B 1.461(12) . ?
Cl1 O3A 1.463(10) . ?
Cl1 O2 1.473(12) . ?
Cl1 O1A 1.477(12) . ?
Cl1 O4 1.478(19) . ?
Cl1 O3 1.505(10) . ?
O1 O3A 0.639(14) . ?
O1 O3B 1.185(14) . ?
O1 O4A 1.64(2) . ?
O2 O2B 0.532(16) . ?
O2 O2A 1.015(19) . ?
O3 O4B 0.900(14) . ?
O3 O4A 1.073(17) . ?
O3 O1A 1.723(17) . ?
O4 O1B 0.903(19) . ?
O4 O3B 1.21(2) . ?
O4 O2A 1.54(2) . ?
O1A O4B 0.908(14) . ?
O1A O1B 1.126(13) . ?
O2A O2B 0.56(2) . ?
O3A O4A 1.210(17) . ?
O3A O3B 1.750(16) . ?
O4A O4B 1.74(2) . ?
O1B O3B 1.222(16) . ?
O1B O4B 1.811(18) . ?
Cl2 O5 1.388(3) . ?
Cl2 O6 1.415(4) . ?
Cl2 O8 1.419(3) . ?
Cl2 O7 1.426(3) . ?

loop_
_geom_torsion_atom_site_label_1
_geom_torsion_atom_site_label_2
_geom_torsion_atom_site_label_3
_geom_torsion_atom_site_label_4
_geom_torsion
_geom_torsion_site_symmetry_1
_geom_torsion_site_symmetry_2
_geom_torsion_site_symmetry_3
_geom_torsion_site_symmetry_4
_geom_torsion_publ_flag
N7G Pt1 N1A C2A 160(3) . . . . ?
N1 Pt1 N1A C2A 65.7(3) . . . . ?
N2 Pt1 N1A C2A -110.8(3) . . . . ?
N7G Pt1 N1A C6A -19(3) . . . . ?
N1 Pt1 N1A C6A -113.0(3) . . . . ?
N2 Pt1 N1A C6A 70.5(3) . . . . ?
C6A N1A C2A N3A 1.0(6) . . . . ?
Pt1 N1A C2A N3A -177.7(3) . . . . ?
N1A C2A N3A C4A 0.3(6) . . . . ?
C2A N3A C4A N9A 176.6(3) . . . . ?
C2A N3A C4A C5A -2.5(5) . . . . ?
N9A C4A C5A N7A 0.9(4) . . . . ?
N3A C4A C5A N7A -179.8(3) . . . . ?
N9A C4A C5A C6A -176.1(3) . . . . ?
N3A C4A C5A C6A 3.2(6) . . . . ?
C2A N1A C6A N6A -179.2(3) . . . . ?
Pt1 N1A C6A N6A -0.4(5) . . . . ?
C2A N1A C6A C5A -0.4(5) . . . . ?
Pt1 N1A C6A C5A 178.4(2) . . . . ?
C4A C5A C6A N6A 177.2(3) . . . . ?
N7A C5A C6A N6A 1.0(6) . . . . ?
C4A C5A C6A N1A -1.5(5) . . . . ?
N7A C5A C6A N1A -177.8(3) . . . . ?
C4A C5A N7A C8A -1.2(4) . . . . ?
C6A C5A N7A C8A 175.3(4) . . . . ?
C5A N7A C8A N9A 1.1(4) . . . . ?
N3A C4A N9A C8A -179.5(4) . . . . ?
C5A C4A N9A C8A -0.2(4) . . . . ?
N3A C4A N9A C10A -9.8(6) . . . . ?
C5A C4A N9A C10A 169.5(3) . . . . ?
N7A C8A N9A C4A -0.6(4) . . . . ?
N7A C8A N9A C10A -170.5(3) . . . . ?
C4A N9A C10A C11A -76.5(5) . . . . ?
C8A N9A C10A C11A 91.2(5) . . . . ?
C6G N1G C2G N2G 179.5(4) . . . . ?
C6G N1G C2G N3G -1.8(7) . . . . ?
N2G C2G N3G C4G -178.1(4) . . . . ?
N1G C2G N3G C4G 3.2(6) . . . . ?
C2G N3G C4G C5G -0.2(6) . . . . ?
C2G N3G C4G N9G -179.6(4) . . . . ?
N3G C4G C5G N7G -179.8(4) . . . . ?
N9G C4G C5G N7G -0.3(4) . . . . ?
N3G C4G C5G C6G -4.4(6) . . . . ?
N9G C4G C5G C6G 175.1(3) . . . . ?
C2G N1G C6G O6G 175.6(4) . . . . ?
C2G N1G C6G C5G -2.7(6) . . . . ?
C4G C5G C6G O6G -172.9(4) . . . . ?
N7G C5G C6G O6G 1.3(7) . . . . ?
C4G C5G C6G N1G 5.2(5) . . . . ?
N7G C5G C6G N1G 179.4(4) . . . . ?
C4G C5G N7G C8G 0.4(4) . . . . ?
C6G C5G N7G C8G -174.2(4) . . . . ?
C4G C5G N7G Pt1 -178.4(2) . . . . ?
C6G C5G N7G Pt1 7.0(6) . . . . ?
N1A Pt1 N7G C8G 30(3) . . . . ?
N1 Pt1 N7G C8G 124.4(3) . . . . ?
N2 Pt1 N7G C8G -59.1(3) . . . . ?
N1A Pt1 N7G C5G -151(3) . . . . ?
N1 Pt1 N7G C5G -56.9(3) . . . . ?
N2 Pt1 N7G C5G 119.5(3) . . . . ?
C5G N7G C8G N9G -0.4(4) . . . . ?
Pt1 N7G C8G N9G 178.5(2) . . . . ?
N7G C8G N9G C4G 0.3(4) . . . . ?
N7G C8G N9G C10G -178.0(3) . . . . ?
N3G C4G N9G C8G 179.6(4) . . . . ?
C5G C4G N9G C8G 0.0(4) . . . . ?
N3G C4G N9G C10G -2.1(6) . . . . ?
C5G C4G N9G C10G 178.3(3) . . . . ?
O2A Cl1 O1 O3A 90.9(17) . . . . ?
O1B Cl1 O1 O3A -172.1(15) . . . . ?
O4A Cl1 O1 O3A -29.9(15) . . . . ?
O3B Cl1 O1 O3A -173(2) . . . . ?
O2B Cl1 O1 O3A 68.4(18) . . . . ?
O4B Cl1 O1 O3A -88.3(17) . . . . ?
O2 Cl1 O1 O3A 45.8(17) . . . . ?
O1A Cl1 O1 O3A -132.3(15) . . . . ?
O4 Cl1 O1 O3A 153.5(17) . . . . ?
O3 Cl1 O1 O3A -51.7(16) . . . . ?
O2A Cl1 O1 O3B -95.9(11) . . . . ?
O1B Cl1 O1 O3B 1.1(10) . . . . ?
O4A Cl1 O1 O3B 143.2(11) . . . . ?
O2B Cl1 O1 O3B -118.4(11) . . . . ?
O4B Cl1 O1 O3B 84.9(11) . . . . ?
O3A Cl1 O1 O3B 173(2) . . . . ?
O2 Cl1 O1 O3B -141.0(9) . . . . ?
O1A Cl1 O1 O3B 40.9(13) . . . . ?
O4 Cl1 O1 O3B -33.4(11) . . . . ?
O3 Cl1 O1 O3B 121.4(9) . . . . ?
O2A Cl1 O1 O4A 120.9(11) . . . . ?
O1B Cl1 O1 O4A -142.1(9) . . . . ?
O3B Cl1 O1 O4A -143.2(11) . . . . ?
O2B Cl1 O1 O4A 98.3(10) . . . . ?
O4B Cl1 O1 O4A -58.4(10) . . . . ?
O3A Cl1 O1 O4A 29.9(15) . . . . ?
O2 Cl1 O1 O4A 75.8(9) . . . . ?
O1A Cl1 O1 O4A -102.3(11) . . . . ?
O4 Cl1 O1 O4A -176.6(11) . . . . ?
O3 Cl1 O1 O4A -21.8(9) . . . . ?
O2A Cl1 O2 O2B 20(2) . . . . ?
O1B Cl1 O2 O2B -16(3) . . . . ?
O4A Cl1 O2 O2B -179(100) . . . . ?
O3B Cl1 O2 O2B 60(3) . . . . ?
O1 Cl1 O2 O2B 114(2) . . . . ?
O4B Cl1 O2 O2B -106(2) . . . . ?
O3A Cl1 O2 O2B 132(2) . . . . ?
O1A Cl1 O2 O2B -68(2) . . . . ?
O4 Cl1 O2 O2B 18(2) . . . . ?
O3 Cl1 O2 O2B -136(2) . . . . ?
O1B Cl1 O2 O2A -35.2(17) . . . . ?
O4A Cl1 O2 O2A 161.4(16) . . . . ?
O3B Cl1 O2 O2A 40(2) . . . . ?
O1 Cl1 O2 O2A 94.3(15) . . . . ?
O2B Cl1 O2 O2A -20(2) . . . . ?
O4B Cl1 O2 O2A -125.6(14) . . . . ?
O3A Cl1 O2 O2A 112.4(14) . . . . ?
O1A Cl1 O2 O2A -87.3(15) . . . . ?
O4 Cl1 O2 O2A -1.6(17) . . . . ?
O3 Cl1 O2 O2A -155.3(15) . . . . ?
O2A Cl1 O3 O4B 105.3(14) . . . . ?
O1B Cl1 O3 O4B -7.0(13) . . . . ?
O4A Cl1 O3 O4B -149.9(17) . . . . ?
O3B Cl1 O3 O4B -65.9(14) . . . . ?
O1 Cl1 O3 O4B -119.0(12) . . . . ?
O2B Cl1 O3 O4B 110.4(12) . . . . ?
O3A Cl1 O3 O4B -138.8(11) . . . . ?
O2 Cl1 O3 O4B 125.3(12) . . . . ?
O1A Cl1 O3 O4B 9.2(12) . . . . ?
O4 Cl1 O3 O4B 3(2) . . . . ?
O2A Cl1 O3 O4A -104.7(14) . . . . ?
O1B Cl1 O3 O4A 142.9(11) . . . . ?
O3B Cl1 O3 O4A 84.0(13) . . . . ?
O1 Cl1 O3 O4A 30.9(12) . . . . ?
O2B Cl1 O3 O4A -99.7(11) . . . . ?
O4B Cl1 O3 O4A 149.9(17) . . . . ?
O3A Cl1 O3 O4A 11.1(11) . . . . ?
O2 Cl1 O3 O4A -84.8(11) . . . . ?
O1A Cl1 O3 O4A 159.2(12) . . . . ?
O4 Cl1 O3 O4A 152.9(18) . . . . ?
O2A Cl1 O3 O1A 96.1(12) . . . . ?
O1B Cl1 O3 O1A -16.2(8) . . . . ?
O4A Cl1 O3 O1A -159.2(12) . . . . ?
O3B Cl1 O3 O1A -75.1(9) . . . . ?
O1 Cl1 O3 O1A -128.3(7) . . . . ?
O2B Cl1 O3 O1A 101.1(7) . . . . ?
O4B Cl1 O3 O1A -9.2(12) . . . . ?
O3A Cl1 O3 O1A -148.1(6) . . . . ?
O2 Cl1 O3 O1A 116.1(7) . . . . ?
O4 Cl1 O3 O1A -6.3(18) . . . . ?
O2A Cl1 O4 O1B -134.7(19) . . . . ?
O4A Cl1 O4 O1B 102(3) . . . . ?
O3B Cl1 O4 O1B 77.8(16) . . . . ?
O1 Cl1 O4 O1B 111.3(16) . . . . ?
O2B Cl1 O4 O1B -127.1(15) . . . . ?
O4B Cl1 O4 O1B -13.5(19) . . . . ?
O3A Cl1 O4 O1B 123.2(14) . . . . ?
O2 Cl1 O4 O1B -133.5(15) . . . . ?
O1A Cl1 O4 O1B -21.4(14) . . . . ?
O3 Cl1 O4 O1B -15(3) . . . . ?
O2A Cl1 O4 O3B 147.5(17) . . . . ?
O1B Cl1 O4 O3B -77.8(16) . . . . ?
O4A Cl1 O4 O3B 24(4) . . . . ?
O1 Cl1 O4 O3B 33.5(11) . . . . ?
O2B Cl1 O4 O3B 155.1(12) . . . . ?
O4B Cl1 O4 O3B -91.3(12) . . . . ?
O3A Cl1 O4 O3B 45.4(13) . . . . ?
O2 Cl1 O4 O3B 148.7(11) . . . . ?
O1A Cl1 O4 O3B -99.2(13) . . . . ?
O3 Cl1 O4 O3B -93.2(18) . . . . ?
O1B Cl1 O4 O2A 134.7(19) . . . . ?
O4A Cl1 O4 O2A -123(3) . . . . ?
O3B Cl1 O4 O2A -147.5(17) . . . . ?
O1 Cl1 O4 O2A -114.0(11) . . . . ?
O2B Cl1 O4 O2A 7.6(12) . . . . ?
O4B Cl1 O4 O2A 121.2(11) . . . . ?
O3A Cl1 O4 O2A -102.1(10) . . . . ?
O2 Cl1 O4 O2A 1.2(12) . . . . ?
O1A Cl1 O4 O2A 113.3(11) . . . . ?
O3 Cl1 O4 O2A 119.3(17) . . . . ?
O2A Cl1 O1A O4B -132.1(14) . . . . ?
O1B Cl1 O1A O4B 150.2(17) . . . . ?
O4A Cl1 O1A O4B 6.1(15) . . . . ?
O3B Cl1 O1A O4B 119.4(12) . . . . ?
O1 Cl1 O1A O4B 89.6(14) . . . . ?
O2B Cl1 O1A O4B -108.5(13) . . . . ?
O3A Cl1 O1A O4B 56.3(18) . . . . ?
O2 Cl1 O1A O4B -88.5(13) . . . . ?
O4 Cl1 O1A O4B 167.7(15) . . . . ?
O3 Cl1 O1A O4B -9.1(12) . . . . ?
O2A Cl1 O1A O1B 77.7(12) . . . . ?
O4A Cl1 O1A O1B -144.1(10) . . . . ?
O3B Cl1 O1A O1B -30.8(10) . . . . ?
O1 Cl1 O1A O1B -60.6(12) . . . . ?
O2B Cl1 O1A O1B 101.3(10) . . . . ?
O4B Cl1 O1A O1B -150.2(17) . . . . ?
O3A Cl1 O1A O1B -93.9(13) . . . . ?
O2 Cl1 O1A O1B 121.3(9) . . . . ?
O4 Cl1 O1A O1B 17.5(12) . . . . ?
O3 Cl1 O1A O1B -159.3(10) . . . . ?
O2A Cl1 O1A O3 -123.0(9) . . . . ?
O1B Cl1 O1A O3 159.3(10) . . . . ?
O4A Cl1 O1A O3 15.2(9) . . . . ?
O3B Cl1 O1A O3 128.5(7) . . . . ?
O1 Cl1 O1A O3 98.7(9) . . . . ?
O2B Cl1 O1A O3 -99.5(8) . . . . ?
O4B Cl1 O1A O3 9.1(12) . . . . ?
O3A Cl1 O1A O3 65.3(12) . . . . ?
O2 Cl1 O1A O3 -79.4(7) . . . . ?
O4 Cl1 O1A O3 176.8(9) . . . . ?
O4A O3 O1A O4B 130(4) . . . . ?
Cl1 O3 O1A O4B 150(4) . . . . ?
O4B O3 O1A O1B -130(4) . . . . ?
O4A O3 O1A O1B 0.1(18) . . . . ?
Cl1 O3 O1A O1B 20.3(10) . . . . ?
O4B O3 O1A Cl1 -150(4) . . . . ?
O4A O3 O1A Cl1 -20.2(11) . . . . ?
Cl1 O2 O2A O2B 119(6) . . . . ?
O2B O2 O2A Cl1 -119(6) . . . . ?
O2B O2 O2A O4 -117(7) . . . . ?
Cl1 O2 O2A O4 2(2) . . . . ?
O1B Cl1 O2A O2B 135(3) . . . . ?
O4A Cl1 O2A O2B -41(3) . . . . ?
O3B Cl1 O2A O2B -175(3) . . . . ?
O1 Cl1 O2A O2B -122(3) . . . . ?
O4B Cl1 O2A O2B 57(3) . . . . ?
O3A Cl1 O2A O2B -95(3) . . . . ?
O2 Cl1 O2A O2B -18(2) . . . . ?
O1A Cl1 O2A O2B 90(3) . . . . ?
O4 Cl1 O2A O2B 160(3) . . . . ?
O3 Cl1 O2A O2B 13(3) . . . . ?
O1B Cl1 O2A O2 153.2(13) . . . . ?
O4A Cl1 O2A O2 -23(2) . . . . ?
O3B Cl1 O2A O2 -156.5(12) . . . . ?
O1 Cl1 O2A O2 -104.0(13) . . . . ?
O2B Cl1 O2A O2 18(2) . . . . ?
O4B Cl1 O2A O2 75.2(16) . . . . ?
O3A Cl1 O2A O2 -76.8(14) . . . . ?
O1A Cl1 O2A O2 108.3(13) . . . . ?
O4 Cl1 O2A O2 178.3(18) . . . . ?
O3 Cl1 O2A O2 31.0(18) . . . . ?
O1B Cl1 O2A O4 -25.1(11) . . . . ?
O4A Cl1 O2A O4 159.1(14) . . . . ?
O3B Cl1 O2A O4 25.2(13) . . . . ?
O1 Cl1 O2A O4 77.7(12) . . . . ?
O2B Cl1 O2A O4 -160(3) . . . . ?
O4B Cl1 O2A O4 -103.1(13) . . . . ?
O3A Cl1 O2A O4 104.9(11) . . . . ?
O2 Cl1 O2A O4 -178.3(18) . . . . ?
O1A Cl1 O2A O4 -70.0(11) . . . . ?
O3 Cl1 O2A O4 -147.3(11) . . . . ?
O1B O4 O2A O2B 10(6) . . . . ?
O3B O4 O2A O2B -63(6) . . . . ?
Cl1 O4 O2A O2B -33(5) . . . . ?
O1B O4 O2A O2 40(4) . . . . ?
O3B O4 O2A O2 -33(4) . . . . ?
Cl1 O4 O2A O2 -2(2) . . . . ?
O1B O4 O2A Cl1 42.8(18) . . . . ?
O3B O4 O2A Cl1 -30.5(15) . . . . ?
O3B O1 O3A O4A 29(5) . . . . ?
Cl1 O1 O3A O4A 39.9(18) . . . . ?
O3B O1 O3A Cl1 -11(3) . . . . ?
O4A O1 O3A Cl1 -39.9(18) . . . . ?
Cl1 O1 O3A O3B 11(3) . . . . ?
O4A O1 O3A O3B -29(5) . . . . ?
O2A Cl1 O3A O1 -98.5(17) . . . . ?
O1B Cl1 O3A O1 9.7(19) . . . . ?
O4A Cl1 O3A O1 141.9(19) . . . . ?
O3B Cl1 O3A O1 5.4(16) . . . . ?
O2B Cl1 O3A O1 -122.6(16) . . . . ?
O4B Cl1 O3A O1 106.6(16) . . . . ?
O2 Cl1 O3A O1 -139.1(15) . . . . ?
O1A Cl1 O3A O1 73(2) . . . . ?
O4 Cl1 O3A O1 -28.5(19) . . . . ?
O3 Cl1 O3A O1 132.0(15) . . . . ?
O2A Cl1 O3A O4A 119.6(12) . . . . ?
O1B Cl1 O3A O4A -132.3(11) . . . . ?
O3B Cl1 O3A O4A -136.5(10) . . . . ?
O1 Cl1 O3A O4A -141.9(19) . . . . ?
O2B Cl1 O3A O4A 95.4(11) . . . . ?
O4B Cl1 O3A O4A -35.4(11) . . . . ?
O2 Cl1 O3A O4A 79.0(10) . . . . ?
O1A Cl1 O3A O4A -69.0(15) . . . . ?
O4 Cl1 O3A O4A -170.5(12) . . . . ?
O3 Cl1 O3A O4A -9.9(10) . . . . ?
O2A Cl1 O3A O3B -103.9(9) . . . . ?
O1B Cl1 O3A O3B 4.3(10) . . . . ?
O4A Cl1 O3A O3B 136.5(10) . . . . ?
O1 Cl1 O3A O3B -5.4(16) . . . . ?
O2B Cl1 O3A O3B -128.0(8) . . . . ?
O4B Cl1 O3A O3B 101.2(8) . . . . ?
O2 Cl1 O3A O3B -144.4(7) . . . . ?
O1A Cl1 O3A O3B 67.6(13) . . . . ?
O4 Cl1 O3A O3B -33.9(10) . . . . ?
O3 Cl1 O3A O3B 126.7(6) . . . . ?
O4B O3 O4A O3A 14(4) . . . . ?
Cl1 O3 O4A O3A -21(2) . . . . ?
O1A O3 O4A O3A -3(3) . . . . ?
O4B O3 O4A Cl1 34.6(19) . . . . ?
O1A O3 O4A Cl1 18.3(10) . . . . ?
O4B O3 O4A O1 5(3) . . . . ?
Cl1 O3 O4A O1 -29.4(10) . . . . ?
O1A O3 O4A O1 -11.2(18) . . . . ?
Cl1 O3 O4A O4B -34.6(19) . . . . ?
O1A O3 O4A O4B -16.3(14) . . . . ?
O1 O3A O4A O3 -22(4) . . . . ?
Cl1 O3A O4A O3 22(2) . . . . ?
O3B O3A O4A O3 -12(3) . . . . ?
O1 O3A O4A Cl1 -44(2) . . . . ?
O3B O3A O4A Cl1 -33.3(7) . . . . ?
Cl1 O3A O4A O1 44(2) . . . . ?
O3B O3A O4A O1 10.9(18) . . . . ?
O1 O3A O4A O4B -16(3) . . . . ?
Cl1 O3A O4A O4B 28.1(8) . . . . ?
O3B O3A O4A O4B -5.2(13) . . . . ?
O2A Cl1 O4A O3 107.8(14) . . . . ?
O1B Cl1 O4A O3 -65.4(18) . . . . ?
O3B Cl1 O4A O3 -119.9(11) . . . . ?
O1 Cl1 O4A O3 -149.2(11) . . . . ?
O2B Cl1 O4A O3 92.5(11) . . . . ?
O4B Cl1 O4A O3 -17.4(10) . . . . ?
O3A Cl1 O4A O3 -165.5(15) . . . . ?
O2 Cl1 O4A O3 92.9(10) . . . . ?
O1A Cl1 O4A O3 -21.1(12) . . . . ?
O4 Cl1 O4A O3 -139(3) . . . . ?
O2A Cl1 O4A O3A -86.7(13) . . . . ?
O1B Cl1 O4A O3A 100.1(15) . . . . ?
O3B Cl1 O4A O3A 45.6(11) . . . . ?
O1 Cl1 O4A O3A 16.3(8) . . . . ?
O2B Cl1 O4A O3A -102.0(9) . . . . ?
O4B Cl1 O4A O3A 148.1(9) . . . . ?
O2 Cl1 O4A O3A -101.6(9) . . . . ?
O1A Cl1 O4A O3A 144.4(9) . . . . ?
O4 Cl1 O4A O3A 26(3) . . . . ?
O3 Cl1 O4A O3A 165.5(15) . . . . ?
O2A Cl1 O4A O1 -103.0(12) . . . . ?
O1B Cl1 O4A O1 83.8(16) . . . . ?
O3B Cl1 O4A O1 29.3(9) . . . . ?
O2B Cl1 O4A O1 -118.3(7) . . . . ?
O4B Cl1 O4A O1 131.8(7) . . . . ?
O3A Cl1 O4A O1 -16.3(8) . . . . ?
O2 Cl1 O4A O1 -117.9(8) . . . . ?
O1A Cl1 O4A O1 128.1(8) . . . . ?
O4 Cl1 O4A O1 10(3) . . . . ?
O3 Cl1 O4A O1 149.2(11) . . . . ?
O2A Cl1 O4A O4B 125.2(12) . . . . ?
O1B Cl1 O4A O4B -48.0(15) . . . . ?
O3B Cl1 O4A O4B -102.5(8) . . . . ?
O1 Cl1 O4A O4B -131.8(7) . . . . ?
O2B Cl1 O4A O4B 109.9(7) . . . . ?
O3A Cl1 O4A O4B -148.1(9) . . . . ?
O2 Cl1 O4A O4B 110.3(7) . . . . ?
O1A Cl1 O4A O4B -3.7(9) . . . . ?
O4 Cl1 O4A O4B -122(3) . . . . ?
O3 Cl1 O4A O4B 17.4(10) . . . . ?
O3A O1 O4A O3 163(3) . . . . ?
O3B O1 O4A O3 0.0(19) . . . . ?
Cl1 O1 O4A O3 35.2(13) . . . . ?
O3B O1 O4A O3A -163(3) . . . . ?
Cl1 O1 O4A O3A -128(2) . . . . ?
O3A O1 O4A Cl1 128(2) . . . . ?
O3B O1 O4A Cl1 -35.2(10) . . . . ?
O3A O1 O4A O4B 165(2) . . . . ?
O3B O1 O4A O4B 2.2(12) . . . . ?
Cl1 O1 O4A O4B 37.4(6) . . . . ?
O3B O4 O1B O1A 112(3) . . . . ?
Cl1 O4 O1B O1A 43(3) . . . . ?
O2A O4 O1B O1A 6(4) . . . . ?
Cl1 O4 O1B O3B -68.5(8) . . . . ?
O2A O4 O1B O3B -105.4(18) . . . . ?
O3B O4 O1B Cl1 68.5(8) . . . . ?
O2A O4 O1B Cl1 -36.9(14) . . . . ?
O3B O4 O1B O4B 81(2) . . . . ?
Cl1 O4 O1B O4B 12.6(17) . . . . ?
O2A O4 O1B O4B -24(3) . . . . ?
O4B O1A O1B O4 -80(4) . . . . ?
Cl1 O1A O1B O4 -45(3) . . . . ?
O3 O1A O1B O4 -64(3) . . . . ?
O4B O1A O1B O3B 9(3) . . . . ?
Cl1 O1A O1B O3B 43.9(12) . . . . ?
O3 O1A O1B O3B 25.2(19) . . . . ?
O4B O1A O1B Cl1 -35.2(19) . . . . ?
O3 O1A O1B Cl1 -18.8(9) . . . . ?
Cl1 O1A O1B O4B 35.2(19) . . . . ?
O3 O1A O1B O4B 16.5(14) . . . . ?
O2A Cl1 O1B O4 40.3(17) . . . . ?
O4A Cl1 O1B O4 -145.4(19) . . . . ?
O3B Cl1 O1B O4 -70.5(16) . . . . ?
O1 Cl1 O1B O4 -71.6(17) . . . . ?
O2B Cl1 O1B O4 57.0(17) . . . . ?
O4B Cl1 O1B O4 167.5(17) . . . . ?
O3A Cl1 O1B O4 -75.8(17) . . . . ?
O2 Cl1 O1B O4 62.8(19) . . . . ?
O1A Cl1 O1B O4 150(2) . . . . ?
O3 Cl1 O1B O4 171.6(15) . . . . ?
O2A Cl1 O1B O1A -110.0(11) . . . . ?
O4A Cl1 O1B O1A 64.4(17) . . . . ?
O3B Cl1 O1B O1A 139.3(13) . . . . ?
O1 Cl1 O1B O1A 138.2(9) . . . . ?
O2B Cl1 O1B O1A -93.2(10) . . . . ?
O4B Cl1 O1B O1A 17.3(9) . . . . ?
O3A Cl1 O1B O1A 134.0(9) . . . . ?
O2 Cl1 O1B O1A -87.4(11) . . . . ?
O4 Cl1 O1B O1A -150(2) . . . . ?
O3 Cl1 O1B O1A 21.4(10) . . . . ?
O2A Cl1 O1B O3B 110.8(11) . . . . ?
O4A Cl1 O1B O3B -74.9(17) . . . . ?
O1 Cl1 O1B O3B -1.0(10) . . . . ?
O2B Cl1 O1B O3B 127.5(9) . . . . ?
O4B Cl1 O1B O3B -121.9(9) . . . . ?
O3A Cl1 O1B O3B -5.3(12) . . . . ?
O2 Cl1 O1B O3B 133.3(9) . . . . ?
O1A Cl1 O1B O3B -139.3(13) . . . . ?
O4 Cl1 O1B O3B 70.5(16) . . . . ?
O3 Cl1 O1B O3B -117.8(9) . . . . ?
O2A Cl1 O1B O4B -127.3(9) . . . . ?
O4A Cl1 O1B O4B 47.1(16) . . . . ?
O3B Cl1 O1B O4B 121.9(9) . . . . ?
O1 Cl1 O1B O4B 120.9(7) . . . . ?
O2B Cl1 O1B O4B -110.5(7) . . . . ?
O3A Cl1 O1B O4B 116.7(8) . . . . ?
O2 Cl1 O1B O4B -104.7(9) . . . . ?
O1A Cl1 O1B O4B -17.3(9) . . . . ?
O4 Cl1 O1B O4B -167.5(17) . . . . ?
O3 Cl1 O1B O4B 4.1(8) . . . . ?
Cl1 O2 O2B O2A -54(6) . . . . ?
O2A O2 O2B Cl1 54(6) . . . . ?
Cl1 O2A O2B O2 58(6) . . . . ?
O4 O2A O2B O2 86(8) . . . . ?
O2 O2A O2B Cl1 -58(6) . . . . ?
O4 O2A O2B Cl1 28(4) . . . . ?
O2A Cl1 O2B O2 -145(4) . . . . ?
O1B Cl1 O2B O2 167(2) . . . . ?
O4A Cl1 O2B O2 1(3) . . . . ?
O3B Cl1 O2B O2 -138(2) . . . . ?
O1 Cl1 O2B O2 -77(2) . . . . ?
O4B Cl1 O2B O2 82(2) . . . . ?
O3A Cl1 O2B O2 -52(2) . . . . ?
O1A Cl1 O2B O2 119(2) . . . . ?
O4 Cl1 O2B O2 -163(2) . . . . ?
O3 Cl1 O2B O2 46(2) . . . . ?
O1B Cl1 O2B O2A -48(3) . . . . ?
O4A Cl1 O2B O2A 146(3) . . . . ?
O3B Cl1 O2B O2A 7(3) . . . . ?
O1 Cl1 O2B O2A 68(3) . . . . ?
O4B Cl1 O2B O2A -133(3) . . . . ?
O3A Cl1 O2B O2A 93(3) . . . . ?
O2 Cl1 O2B O2A 145(4) . . . . ?
O1A Cl1 O2B O2A -96(3) . . . . ?
O4 Cl1 O2B O2A -18(3) . . . . ?
O3 Cl1 O2B O2A -169(3) . . . . ?
O3A O1 O3B O4 60(4) . . . . ?
Cl1 O1 O3B O4 48.1(15) . . . . ?
O4A O1 O3B O4 78.8(18) . . . . ?
O3A O1 O3B O1B 11(5) . . . . ?
Cl1 O1 O3B O1B -1.5(15) . . . . ?
O4A O1 O3B O1B 29(2) . . . . ?
O3A O1 O3B Cl1 12(3) . . . . ?
O4A O1 O3B Cl1 30.7(8) . . . . ?
Cl1 O1 O3B O3A -12(3) . . . . ?
O4A O1 O3B O3A 19(3) . . . . ?
O1B O4 O3B O1 -120.0(19) . . . . ?
Cl1 O4 O3B O1 -46.8(13) . . . . ?
O2A O4 O3B O1 -19(2) . . . . ?
Cl1 O4 O3B O1B 73.2(14) . . . . ?
O2A O4 O3B O1B 101(2) . . . . ?
O1B O4 O3B Cl1 -73.2(14) . . . . ?
O2A O4 O3B Cl1 27.5(13) . . . . ?
O1B O4 O3B O3A -109.1(16) . . . . ?
Cl1 O4 O3B O3A -36.0(9) . . . . ?
O2A O4 O3B O3A -8(2) . . . . ?
O4 O1B O3B O1 87(2) . . . . ?
O1A O1B O3B O1 -45(2) . . . . ?
Cl1 O1B O3B O1 1.6(15) . . . . ?
O4B O1B O3B O1 -41.1(18) . . . . ?
O1A O1B O3B O4 -132(2) . . . . ?
Cl1 O1B O3B O4 -85.9(16) . . . . ?
O4B O1B O3B O4 -128.5(19) . . . . ?
O4 O1B O3B Cl1 85.9(16) . . . . ?
O1A O1B O3B Cl1 -46.2(13) . . . . ?
O4B O1B O3B Cl1 -42.6(6) . . . . ?
O4 O1B O3B O3A 89.8(19) . . . . ?
O1A O1B O3B O3A -42.2(19) . . . . ?
Cl1 O1B O3B O3A 4.0(9) . . . . ?
O4B O1B O3B O3A -38.7(12) . . . . ?
O2A Cl1 O3B O1 102.6(11) . . . . ?
O1B Cl1 O3B O1 -178.7(13) . . . . ?
O4A Cl1 O3B O1 -37.7(12) . . . . ?
O2B Cl1 O3B O1 99.9(10) . . . . ?
O4B Cl1 O3B O1 -118.2(10) . . . . ?
O3A Cl1 O3B O1 -3.1(9) . . . . ?
O2 Cl1 O3B O1 75.9(14) . . . . ?
O1A Cl1 O3B O1 -150.6(9) . . . . ?
O4 Cl1 O3B O1 133.4(16) . . . . ?
O3 Cl1 O3B O1 -84.8(11) . . . . ?
O2A Cl1 O3B O4 -30.8(16) . . . . ?
O1B Cl1 O3B O4 47.9(11) . . . . ?
O4A Cl1 O3B O4 -171.1(14) . . . . ?
O1 Cl1 O3B O4 -133.4(16) . . . . ?
O2B Cl1 O3B O4 -33.5(16) . . . . ?
O4B Cl1 O3B O4 108.4(13) . . . . ?
O3A Cl1 O3B O4 -136.5(14) . . . . ?
O2 Cl1 O3B O4 -57.5(19) . . . . ?
O1A Cl1 O3B O4 76.0(13) . . . . ?
O3 Cl1 O3B O4 141.8(13) . . . . ?
O2A Cl1 O3B O1B -78.7(12) . . . . ?
O4A Cl1 O3B O1B 141.0(11) . . . . ?
O1 Cl1 O3B O1B 178.7(13) . . . . ?
O2B Cl1 O3B O1B -81.4(12) . . . . ?
O4B Cl1 O3B O1B 60.4(10) . . . . ?
O3A Cl1 O3B O1B 175.6(10) . . . . ?
O2 Cl1 O3B O1B -105.4(14) . . . . ?
O1A Cl1 O3B O1B 28.1(9) . . . . ?
O4 Cl1 O3B O1B -47.9(11) . . . . ?
O3 Cl1 O3B O1B 93.8(11) . . . . ?
O2A Cl1 O3B O3A 105.7(9) . . . . ?
O1B Cl1 O3B O3A -175.6(10) . . . . ?
O4A Cl1 O3B O3A -34.6(9) . . . . ?
O1 Cl1 O3B O3A 3.1(9) . . . . ?
O2B Cl1 O3B O3A 103.0(9) . . . . ?
O4B Cl1 O3B O3A -115.2(7) . . . . ?
O2 Cl1 O3B O3A 78.9(12) . . . . ?
O1A Cl1 O3B O3A -147.5(6) . . . . ?
O4 Cl1 O3B O3A 136.5(14) . . . . ?
O3 Cl1 O3B O3A -81.8(8) . . . . ?
O4A O3A O3B O1 -155(4) . . . . ?
Cl1 O3A O3B O1 166(4) . . . . ?
O1 O3A O3B O4 -124(4) . . . . ?
O4A O3A O3B O4 80.7(17) . . . . ?
Cl1 O3A O3B O4 42.4(13) . . . . ?
O1 O3A O3B O1B -171(4) . . . . ?
O4A O3A O3B O1B 33.9(15) . . . . ?
Cl1 O3A O3B O1B -4.4(10) . . . . ?
O1 O3A O3B Cl1 -166(4) . . . . ?
O4A O3A O3B Cl1 38.3(9) . . . . ?
O4A O3 O4B O1A -58(4) . . . . ?
Cl1 O3 O4B O1A -25(3) . . . . ?
O4A O3 O4B Cl1 -32.6(18) . . . . ?
O1A O3 O4B Cl1 25(3) . . . . ?
Cl1 O3 O4B O4A 32.6(18) . . . . ?
O1A O3 O4B O4A 58(4) . . . . ?
O4A O3 O4B O1B -27(3) . . . . ?
Cl1 O3 O4B O1B 5.9(11) . . . . ?
O1A O3 O4B O1B 31(3) . . . . ?
O1B O1A O4B O3 58(4) . . . . ?
Cl1 O1A O4B O3 26(3) . . . . ?
O1B O1A O4B Cl1 32.8(17) . . . . ?
O3 O1A O4B Cl1 -26(3) . . . . ?
O1B O1A O4B O4A 27(3) . . . . ?
Cl1 O1A O4B O4A -5.4(13) . . . . ?
O3 O1A O4B O4A -31(3) . . . . ?
Cl1 O1A O4B O1B -32.8(17) . . . . ?
O3 O1A O4B O1B -58(4) . . . . ?
O2A Cl1 O4B O3 -101.8(15) . . . . ?
O1B Cl1 O4B O3 173.5(12) . . . . ?
O4A Cl1 O4B O3 20.8(12) . . . . ?
O3B Cl1 O4B O3 129.5(12) . . . . ?
O1 Cl1 O4B O3 77.3(13) . . . . ?
O2B Cl1 O4B O3 -81.2(13) . . . . ?
O3A Cl1 O4B O3 48.1(13) . . . . ?
O2 Cl1 O4B O3 -59.3(13) . . . . ?
O1A Cl1 O4B O3 -165(2) . . . . ?
O4 Cl1 O4B O3 -178.4(12) . . . . ?
O2A Cl1 O4B O1A 63.3(17) . . . . ?
O1B Cl1 O4B O1A -21.4(12) . . . . ?
O4A Cl1 O4B O1A -174.1(14) . . . . ?
O3B Cl1 O4B O1A -65.5(13) . . . . ?
O1 Cl1 O4B O1A -117.6(13) . . . . ?
O2B Cl1 O4B O1A 83.9(14) . . . . ?
O3A Cl1 O4B O1A -146.8(11) . . . . ?
O2 Cl1 O4B O1A 105.8(13) . . . . ?
O4 Cl1 O4B O1A -13.3(16) . . . . ?
O3 Cl1 O4B O1A 165(2) . . . . ?
O2A Cl1 O4B O4A -122.6(12) . . . . ?
O1B Cl1 O4B O4A 152.7(8) . . . . ?
O3B Cl1 O4B O4A 108.7(9) . . . . ?
O1 Cl1 O4B O4A 56.5(10) . . . . ?
O2B Cl1 O4B O4A -102.0(9) . . . . ?
O3A Cl1 O4B O4A 27.3(9) . . . . ?
O2 Cl1 O4B O4A -80.0(8) . . . . ?
O1A Cl1 O4B O4A 174.1(14) . . . . ?
O4 Cl1 O4B O4A 160.8(11) . . . . ?
O3 Cl1 O4B O4A -20.8(12) . . . . ?
O2A Cl1 O4B O1B 84.7(12) . . . . ?
O4A Cl1 O4B O1B -152.7(8) . . . . ?
O3B Cl1 O4B O1B -44.0(7) . . . . ?
O1 Cl1 O4B O1B -96.2(9) . . . . ?
O2B Cl1 O4B O1B 105.3(8) . . . . ?
O3A Cl1 O4B O1B -125.4(7) . . . . ?
O2 Cl1 O4B O1B 127.2(7) . . . . ?
O1A Cl1 O4B O1B 21.4(12) . . . . ?
O4 Cl1 O4B O1B 8.1(11) . . . . ?
O3 Cl1 O4B O1B -173.5(12) . . . . ?
O3A O4A O4B O3 -170(3) . . . . ?
Cl1 O4A O4B O3 -138(2) . . . . ?
O1 O4A O4B O3 -176(2) . . . . ?
O3 O4A O4B O1A 144(3) . . . . ?
O3A O4A O4B O1A -26(2) . . . . ?
Cl1 O4A O4B O1A 6.7(16) . . . . ?
O1 O4A O4B O1A -31.3(18) . . . . ?
O3 O4A O4B Cl1 138(2) . . . . ?
O3A O4A O4B Cl1 -32.7(10) . . . . ?
O1 O4A O4B Cl1 -37.9(6) . . . . ?
O3 O4A O4B O1B 158(2) . . . . ?
O3A O4A O4B O1B -12.4(13) . . . . ?
Cl1 O4A O4B O1B 20.3(6) . . . . ?
O1 O4A O4B O1B -17.7(8) . . . . ?
O4 O1B O4B O3 -23(3) . . . . ?
O1A O1B O4B O3 -144(3) . . . . ?
O3B O1B O4B O3 43.6(18) . . . . ?
Cl1 O1B O4B O3 -7.5(14) . . . . ?
O4 O1B O4B O1A 121(3) . . . . ?
O3B O1B O4B O1A -173(2) . . . . ?
Cl1 O1B O4B O1A 136(2) . . . . ?
O4 O1B O4B Cl1 -16(2) . . . . ?
O1A O1B O4B Cl1 -136(2) . . . . ?
O3B O1B O4B Cl1 51.1(8) . . . . ?
O4 O1B O4B O4A -36(2) . . . . ?
O1A O1B O4B O4A -157(2) . . . . ?
O3B O1B O4B O4A 30.3(11) . . . . ?
Cl1 O1B O4B O4A -20.8(6) . . . . ?
